data_7007336
loop_
_publ_author_name
'Shi, Weifeng'
'Shafaei-Fallah, Maryam'
'Anson, Christopher E.'
'Rothenberger, Alexander'

_publ_section_title
;
 Metal thiophosphonates and related compounds: an emerging area of
 supramolecular coordination chemistry.
;
_journal_issue 26
_journal_name_full 'Dalton transactions (Cambridge, England : 2003)'
_journal_page_first 3257
_journal_page_last 3262
_journal_paper_doi 10.1039/b603764j
_journal_year 2006
_chemical_formula_sum 'C15 H24 Na O3 P S2'
_chemical_formula_weight 370.42
_chemical_name_systematic
;
?
;
_space_group_IT_number 14
_symmetry_cell_setting monoclinic
_symmetry_space_group_name_Hall '-P 2yn'
_symmetry_space_group_name_H-M 'P 1 21/n 1'
_atom_sites_solution_hydrogens geom
_atom_sites_solution_primary direct
_atom_sites_solution_secondary difmap
_audit_creation_method SHELXL-97
_cell_angle_alpha 90.00
_cell_angle_beta 102.117(7)
_cell_angle_gamma 90.00
_cell_formula_units_Z 4
_cell_length_a 13.0592(11)
_cell_length_b 8.7781(9)
_cell_length_c 16.8189(15)
_cell_measurement_reflns_used 5000
_cell_measurement_temperature 150(2)
_cell_measurement_theta_max 50
_cell_measurement_theta_min 5
_cell_volume 1885.1(3)
_computing_cell_refinement 'kuma ccd'
_computing_data_collection 'kuma ccd'
_computing_data_reduction 'kuma ccd'
_computing_molecular_graphics 'SHELXL-97 (Sheldrick, 1997)'
_computing_publication_material 'SHELXL-97 (Sheldrick, 1997)'
_computing_structure_refinement 'SHELXL-97 (Sheldrick, 1997)'
_computing_structure_solution 'SHELXS-97 (Sheldrick, 1990)'
_diffrn_ambient_temperature 150(2)
_diffrn_detector_area_resol_mean 6.67
_diffrn_measured_fraction_theta_full 0.990
_diffrn_measured_fraction_theta_max 0.690
_diffrn_measurement_device_type 'stoe stadi 4'
_diffrn_measurement_method rotation
_diffrn_radiation_monochromator graphite
_diffrn_radiation_source 'fine-focus sealed tube'
_diffrn_radiation_type MoK\a
_diffrn_radiation_wavelength 0.71073
_diffrn_reflns_av_R_equivalents 0.0570
_diffrn_reflns_av_sigmaI/netI 0.0516
_diffrn_reflns_limit_h_max 19
_diffrn_reflns_limit_h_min -16
_diffrn_reflns_limit_k_max 11
_diffrn_reflns_limit_k_min -3
_diffrn_reflns_limit_l_max 21
_diffrn_reflns_limit_l_min -20
_diffrn_reflns_number 10946
_diffrn_reflns_theta_full 25.00
_diffrn_reflns_theta_max 31.75
_diffrn_reflns_theta_min 3.95
_exptl_absorpt_coefficient_mu 0.398
_exptl_absorpt_correction_type none
_exptl_crystal_colour colourless
_exptl_crystal_density_diffrn 1.305
_exptl_crystal_density_method 'not measured'
_exptl_crystal_description block
_exptl_crystal_F_000 784
_exptl_crystal_size_max 0.40
_exptl_crystal_size_mid 0.30
_exptl_crystal_size_min 0.20
_refine_diff_density_max 1.538
_refine_diff_density_min -1.040
_refine_diff_density_rms 0.175
_refine_ls_extinction_method none
_refine_ls_goodness_of_fit_ref 1.228
_refine_ls_hydrogen_treatment constr
_refine_ls_matrix_type full
_refine_ls_number_parameters 195
_refine_ls_number_reflns 4416
_refine_ls_number_restraints 18
_refine_ls_restrained_S_all 1.250
_refine_ls_R_factor_all 0.1252
_refine_ls_R_factor_gt 0.0957
_refine_ls_shift/su_max 0.001
_refine_ls_shift/su_mean 0.000
_refine_ls_structure_factor_coef Fsqd
_refine_ls_weighting_details 'calc w=1/[\s^2^(Fo^2^)+(0.2000P)^2^+0.0000P] where P=(Fo^2^+2Fc^2^)/3'
_refine_ls_weighting_scheme calc
_refine_ls_wR_factor_gt 0.2834
_refine_ls_wR_factor_ref 0.3278
_reflns_number_gt 2888
_reflns_number_total 4416
_reflns_threshold_expression >2sigma(I)
_cod_data_source_file b603764j.txt
_cod_data_source_block 3
_cod_original_sg_symbol_H-M P2(1)/n
_cod_database_code 7007336

loop_
_symmetry_equiv_pos_as_xyz
'x, y, z'
'-x+1/2, y+1/2, -z+1/2'
'-x, -y, -z'
'x-1/2, -y-1/2, z-1/2'

loop_
_atom_site_label
_atom_site_type_symbol
_atom_site_fract_x
_atom_site_fract_y
_atom_site_fract_z
_atom_site_U_iso_or_equiv
_atom_site_adp_type
_atom_site_occupancy
_atom_site_symmetry_multiplicity
_atom_site_calc_flag
_atom_site_refinement_flags
_atom_site_disorder_assembly
_atom_site_disorder_group
Na1 Na 0.28012(14) 0.5146(2) 0.29810(11) 0.0572(6) Uani 1 1 d . . .
P1 P 0.32725(8) 0.70836(14) 0.14169(6) 0.0444(4) Uani 1 1 d . . .
S1 S 0.18682(8) 0.70632(14) 0.17111(6) 0.0474(4) Uani 1 1 d . . .
S2 S 0.42696(10) 0.55185(18) 0.19400(8) 0.0662(5) Uani 1 1 d . A .
O1 O 0.3660(2) 0.8803(4) 0.16326(17) 0.0460(7) Uani 1 1 d . . .
O2 O 0.2653(2) 0.7400(4) -0.21832(18) 0.0526(8) Uani 1 1 d . . .
C1 C 0.3081(3) 0.7021(5) 0.0327(3) 0.0396(9) Uani 1 1 d . . .
C2 C 0.3595(3) 0.6016(5) -0.0094(3) 0.0481(10) Uani 1 1 d . A .
H2A H 0.4040 0.5259 0.0198 0.058 Uiso 1 1 calc R . .
C3 C 0.3472(3) 0.6096(6) -0.0931(3) 0.0502(11) Uani 1 1 d . . .
H3A H 0.3835 0.5408 -0.1210 0.060 Uiso 1 1 calc R A .
C4 C 0.2818(3) 0.7185(5) -0.1353(2) 0.0438(10) Uani 1 1 d . A .
C5 C 0.2260(3) 0.8154(6) -0.0946(3) 0.0479(10) Uani 1 1 d . . .
H5A H 0.1780 0.8866 -0.1243 0.057 Uiso 1 1 calc R A .
C6 C 0.2402(3) 0.8084(5) -0.0119(2) 0.0423(9) Uani 1 1 d . A .
H6A H 0.2032 0.8769 0.0157 0.051 Uiso 1 1 calc R . .
C7 C 0.3159(4) 0.6384(7) -0.2643(3) 0.0606(13) Uani 1 1 d . . .
H7A H 0.2981 0.6671 -0.3218 0.091 Uiso 1 1 calc R . .
H7B H 0.2924 0.5340 -0.2579 0.091 Uiso 1 1 calc R . .
H7C H 0.3919 0.6446 -0.2446 0.091 Uiso 1 1 calc R . .
C8 C 0.4702(3) 0.9524(6) 0.1651(3) 0.0524(11) Uani 1 1 d . A .
C9 C 0.5301(3) 0.8742(7) 0.1067(3) 0.0606(13) Uani 1 1 d . . .
H9A H 0.5483 0.7700 0.1254 0.091 Uiso 1 1 calc R A .
H9B H 0.5942 0.9314 0.1057 0.091 Uiso 1 1 calc R . .
H9C H 0.4858 0.8714 0.0519 0.091 Uiso 1 1 calc R . .
C10 C 0.4426(4) 1.1145(7) 0.1358(3) 0.0640(13) Uani 1 1 d . . .
H10A H 0.4050 1.1652 0.1731 0.096 Uiso 1 1 calc R A .
H10B H 0.3980 1.1117 0.0811 0.096 Uiso 1 1 calc R . .
H10C H 0.5069 1.1709 0.1343 0.096 Uiso 1 1 calc R . .
C11 C 0.5305(4) 0.9482(10) 0.2513(3) 0.0787(19) Uani 1 1 d . . .
H11A H 0.4903 0.9999 0.2864 0.118 Uiso 1 1 calc R A .
H11B H 0.5979 0.9998 0.2551 0.118 Uiso 1 1 calc R . .
H11C H 0.5427 0.8420 0.2688 0.118 Uiso 1 1 calc R . .
O3 O 0.3467(3) 0.6614(6) 0.4139(3) 0.0794(12) Uani 0.50 1 d PD A 1
C12 C 0.2991(9) 0.7350(13) 0.4735(7) 0.069(3) Uiso 0.50 1 d PD A 1
H12A H 0.2729 0.6593 0.5081 0.083 Uiso 0.50 1 calc PR A 1
H12B H 0.2405 0.8016 0.4473 0.083 Uiso 0.50 1 calc PR A 1
C13 C 0.3865(13) 0.8252(17) 0.5213(7) 0.085(4) Uiso 0.50 1 d PD A 1
H13A H 0.4206 0.7694 0.5710 0.102 Uiso 0.50 1 calc PR A 1
H13B H 0.3609 0.9244 0.5374 0.102 Uiso 0.50 1 calc PR A 1
C14 C 0.4621(9) 0.8481(14) 0.4652(9) 0.082(3) Uiso 0.50 1 d PD A 1
H14A H 0.5346 0.8616 0.4966 0.099 Uiso 0.50 1 calc PR A 1
H14B H 0.4423 0.9379 0.4297 0.099 Uiso 0.50 1 calc PR A 1
C15 C 0.4517(11) 0.702(2) 0.4156(12) 0.136(7) Uiso 0.50 1 d PD A 1
H15A H 0.4636 0.7199 0.3602 0.163 Uiso 0.50 1 calc PR A 1
H15B H 0.5008 0.6224 0.4426 0.163 Uiso 0.50 1 calc PR A 1
O3A O 0.3467(3) 0.6614(6) 0.4139(3) 0.0794(12) Uani 0.50 1 d PD A 2
C12A C 0.3163(15) 0.8068(14) 0.4332(8) 0.110(5) Uiso 0.50 1 d PD A 2
H12C H 0.2404 0.8247 0.4132 0.132 Uiso 0.50 1 calc PR A 2
H12D H 0.3569 0.8879 0.4129 0.132 Uiso 0.50 1 calc PR A 2
C14A C 0.4259(12) 0.6744(18) 0.5446(6) 0.093(4) Uiso 0.50 1 d PD A 2
H14C H 0.4018 0.5874 0.5733 0.112 Uiso 0.50 1 calc PR A 2
H14D H 0.4909 0.7159 0.5789 0.112 Uiso 0.50 1 calc PR A 2
C13A C 0.3463(18) 0.790(2) 0.5275(9) 0.118(7) Uiso 0.50 1 d PD A 2
H13C H 0.3733 0.8880 0.5529 0.141 Uiso 0.50 1 calc PR A 2
H13D H 0.2843 0.7599 0.5491 0.141 Uiso 0.50 1 calc PR A 2
C15A C 0.4459(11) 0.623(2) 0.4595(10) 0.113(5) Uiso 0.50 1 d PD A 2
H15C H 0.5027 0.6814 0.4430 0.136 Uiso 0.50 1 calc PR A 2
H15D H 0.4604 0.5121 0.4576 0.136 Uiso 0.50 1 calc PR A 2

loop_
_atom_site_aniso_label
_atom_site_aniso_U_11
_atom_site_aniso_U_22
_atom_site_aniso_U_33
_atom_site_aniso_U_23
_atom_site_aniso_U_13
_atom_site_aniso_U_12
Na1 0.0438(10) 0.0823(14) 0.0491(10) 0.0221(9) 0.0182(8) 0.0060(9)
P1 0.0330(6) 0.0684(8) 0.0358(6) 0.0146(4) 0.0163(4) 0.0133(4)
S1 0.0348(6) 0.0699(8) 0.0423(6) 0.0137(5) 0.0189(4) 0.0100(4)
S2 0.0489(7) 0.1003(11) 0.0567(8) 0.0379(7) 0.0275(6) 0.0331(7)
O1 0.0302(13) 0.074(2) 0.0372(14) -0.0018(13) 0.0139(11) 0.0012(13)
O2 0.0432(16) 0.084(2) 0.0323(14) -0.0015(14) 0.0115(12) 0.0101(16)
C1 0.0350(18) 0.049(2) 0.039(2) 0.0068(16) 0.0169(15) 0.0074(15)
C2 0.043(2) 0.058(2) 0.048(2) 0.0116(19) 0.0217(18) 0.0149(19)
C3 0.043(2) 0.068(3) 0.046(2) 0.001(2) 0.0231(18) 0.012(2)
C4 0.0338(19) 0.066(3) 0.0329(19) 0.0017(17) 0.0108(16) 0.0005(18)
C5 0.039(2) 0.069(3) 0.037(2) 0.0087(18) 0.0112(17) 0.0108(19)
C6 0.044(2) 0.048(2) 0.038(2) 0.0079(16) 0.0175(17) 0.0154(16)
C7 0.050(2) 0.090(4) 0.046(2) -0.011(2) 0.019(2) 0.006(3)
C8 0.0287(18) 0.091(3) 0.041(2) -0.004(2) 0.0149(16) -0.002(2)
C9 0.039(2) 0.096(4) 0.054(3) 0.002(3) 0.0254(19) -0.002(2)
C10 0.053(3) 0.082(4) 0.065(3) -0.002(3) 0.028(2) -0.007(3)
C11 0.038(2) 0.149(6) 0.047(3) -0.005(3) 0.004(2) -0.003(3)
O3 0.050(2) 0.117(3) 0.069(2) 0.021(2) 0.0068(18) -0.004(2)
O3A 0.050(2) 0.117(3) 0.069(2) 0.021(2) 0.0068(18) -0.004(2)

loop_
_atom_type_symbol
_atom_type_description
_atom_type_scat_dispersion_real
_atom_type_scat_dispersion_imag
_atom_type_scat_source
C C 0.0033 0.0016 'International Tables Vol C Tables 4.2.6.8 and 6.1.1.4'
H H 0.0000 0.0000 'International Tables Vol C Tables 4.2.6.8 and 6.1.1.4'
O O 0.0106 0.0060 'International Tables Vol C Tables 4.2.6.8 and 6.1.1.4'
P P 0.1023 0.0942 'International Tables Vol C Tables 4.2.6.8 and 6.1.1.4'
S S 0.1246 0.1234 'International Tables Vol C Tables 4.2.6.8 and 6.1.1.4'
Na Na 0.0362 0.0249 'International Tables Vol C Tables 4.2.6.8 and 6.1.1.4'

loop_
_geom_angle_atom_site_label_1
_geom_angle_atom_site_label_2
_geom_angle_atom_site_label_3
_geom_angle
_geom_angle_site_symmetry_1
_geom_angle_site_symmetry_3
_geom_angle_publ_flag
O3 Na1 O1 102.59(13) . 2_545 ?
O3 Na1 S1 111.43(13) . 2_545 ?
O1 Na1 S1 65.12(9) 2_545 2_545 ?
O3 Na1 S1 109.29(14) . . ?
O1 Na1 S1 104.74(10) 2_545 . ?
S1 Na1 S1 139.26(9) 2_545 . ?
O3 Na1 S2 105.38(12) . . ?
O1 Na1 S2 151.04(12) 2_545 . ?
S1 Na1 S2 97.31(7) 2_545 . ?
S1 Na1 S2 72.85(5) . . ?
O3 Na1 C15 25.1(2) . . ?
O1 Na1 C15 125.6(3) 2_545 . ?
S1 Na1 C15 109.4(5) 2_545 . ?
S1 Na1 C15 107.9(5) . . ?
S2 Na1 C15 81.0(3) . . ?
O3 Na1 P1 107.52(12) . 2_545 ?
O1 Na1 P1 27.96(8) 2_545 2_545 ?
S1 Na1 P1 37.27(4) 2_545 2_545 ?
S1 Na1 P1 125.65(7) . 2_545 ?
S2 Na1 P1 131.52(8) . 2_545 ?
C15 Na1 P1 122.0(4) . 2_545 ?
O3 Na1 P1 106.29(13) . . ?
O1 Na1 P1 138.40(10) 2_545 . ?
S1 Na1 P1 127.22(7) 2_545 . ?
S1 Na1 P1 37.14(3) . . ?
S2 Na1 P1 36.40(4) . . ?
C15 Na1 P1 90.2(4) . . ?
P1 Na1 P1 146.15(8) 2_545 . ?
O1 P1 C1 103.21(17) . . ?
O1 P1 S2 113.98(13) . . ?
C1 P1 S2 111.81(14) . . ?
O1 P1 S1 102.39(11) . . ?
C1 P1 S1 108.30(14) . . ?
S2 P1 S1 116.01(7) . . ?
O1 P1 Na1 45.43(10) . 2 ?
C1 P1 Na1 111.23(13) . 2 ?
S2 P1 Na1 135.85(8) . 2 ?
S1 P1 Na1 57.18(5) . 2 ?
O1 P1 Na1 114.00(11) . . ?
C1 P1 Na1 142.02(15) . . ?
S2 P1 Na1 60.01(5) . . ?
S1 P1 Na1 57.51(5) . . ?
Na1 P1 Na1 90.74(3) 2 . ?
P1 S1 Na1 85.55(6) . 2 ?
P1 S1 Na1 85.35(6) . . ?
Na1 S1 Na1 114.83(5) 2 . ?
P1 S2 Na1 83.59(6) . . ?
C8 O1 P1 130.1(3) . . ?
C8 O1 Na1 123.3(3) . 2 ?
P1 O1 Na1 106.61(13) . 2 ?
C4 O2 C7 118.1(4) . . ?
C2 C1 C6 118.2(4) . . ?
C2 C1 P1 124.1(3) . . ?
C6 C1 P1 117.6(3) . . ?
C3 C2 C1 121.4(4) . . ?
C4 C3 C2 119.1(4) . . ?
C3 C4 O2 124.4(4) . . ?
C3 C4 C5 120.3(4) . . ?
O2 C4 C5 115.3(4) . . ?
C6 C5 C4 120.0(4) . . ?
C5 C6 C1 120.9(4) . . ?
O1 C8 C11 107.5(4) . . ?
O1 C8 C10 103.6(3) . . ?
C11 C8 C10 112.1(5) . . ?
O1 C8 C9 112.3(4) . . ?
C11 C8 C9 111.9(4) . . ?
C10 C8 C9 109.1(4) . . ?
C15 O3 C12 115.7(9) . . ?
C15 O3 Na1 110.1(7) . . ?
C12 O3 Na1 133.4(5) . . ?
O3 C12 C13 102.9(8) . . ?
C12 C13 C14 105.1(7) . . ?
C13 C14 C15 103.6(8) . . ?
O3 C15 C14 101.4(9) . . ?
O3 C15 Na1 44.8(5) . . ?
C14 C15 Na1 139.5(10) . . ?
C13A C14A C15A 105.9(8) . . ?
C14A C13A C12A 106.6(8) . . ?

loop_
_geom_bond_atom_site_label_1
_geom_bond_atom_site_label_2
_geom_bond_distance
_geom_bond_site_symmetry_2
_geom_bond_publ_flag
Na1 O3 2.345(5) . ?
Na1 O1 2.445(3) 2_545 ?
Na1 S1 2.772(2) 2_545 ?
Na1 S1 2.790(2) . ?
Na1 S2 2.874(2) . ?
Na1 C15 3.124(14) . ?
Na1 P1 3.288(2) 2_545 ?
Na1 P1 3.297(2) . ?
P1 O1 1.609(3) . ?
P1 C1 1.799(4) . ?
P1 S2 1.9688(16) . ?
P1 S1 1.9973(14) . ?
P1 Na1 3.288(2) 2 ?
S1 Na1 2.772(2) 2 ?
O1 C8 1.495(5) . ?
O1 Na1 2.445(3) 2 ?
O2 C4 1.380(5) . ?
O2 C7 1.429(6) . ?
C1 C2 1.388(6) . ?
C1 C6 1.393(6) . ?
C2 C3 1.385(6) . ?
C3 C4 1.375(6) . ?
C4 C5 1.390(6) . ?
C5 C6 1.366(6) . ?
C8 C11 1.497(7) . ?
C8 C10 1.525(8) . ?
C8 C9 1.539(6) . ?
O3 C15 1.411(11) . ?
O3 C12 1.438(9) . ?
C12 C13 1.480(16) . ?
C13 C14 1.516(19) . ?
C14 C15 1.523(19) . ?
C12A C13A 1.560(19) . ?
C14A C13A 1.44(2) . ?
C14A C15A 1.57(2) . ?
